data_7247524
loop_
_publ_author_name
'Ugata, Yosuke'
'Chen, Yichuan'
'Miyazaki, Shuhei'
'Sasagawa, Shohei'
'Ueno, Kazuhide'
'Watanabe, Masayoshi'
'Dokko, Kaoru'

_publ_section_title
;
 High-concentration LiPF<sub>6</sub>/sulfone electrolytes: structure,
 transport properties, and battery application.
;
_journal_issue 43
_journal_name_full 'Physical chemistry chemical physics : PCCP'
_journal_page_first 29566
_journal_page_last 29575
_journal_paper_doi 10.1039/d3cp04561g
_journal_volume 25
_journal_year 2023
_chemical_formula_moiety 'C5 H8 F3 Li O4.999 S2'
_chemical_formula_sum 'C5 H8 F3 Li O5 S2'
_chemical_formula_weight 276.15
_space_group_crystal_system monoclinic
_space_group_IT_number 15
_space_group_name_Hall '-I 2ya'
_space_group_name_H-M_alt 'I 1 2/a 1'
_atom_sites_solution_hydrogens geom
_atom_sites_solution_primary dual
_audit_creation_date 2022-05-29
_audit_creation_method
;
Olex2 1.5
(compiled 2022.04.07 svn.rca3783a0 for OlexSys, GUI svn.r6498)
;
_audit_update_record
;
2023-09-05 deposited with the CCDC.	2023-10-18 downloaded from the CCDC.
;
_cell_angle_alpha 90
_cell_angle_beta 91.014(7)
_cell_angle_gamma 90
_cell_formula_units_Z 8
_cell_length_a 8.5408(8)
_cell_length_b 23.905(2)
_cell_length_c 10.7593(8)
_cell_measurement_reflns_used 6775
_cell_measurement_temperature 223
_cell_measurement_theta_max 28.3310
_cell_measurement_theta_min 3.2270
_cell_volume 2196.4(3)
_computing_cell_refinement 'CrysAlisPro 1.171.39.46e (Rigaku OD, 2018)'
_computing_data_collection 'CrysAlisPro 1.171.39.46e (Rigaku OD, 2018)'
_computing_data_reduction 'CrysAlisPro 1.171.39.46e (Rigaku OD, 2018)'
_computing_molecular_graphics 'Olex2 1.5 (Dolomanov et al., 2009)'
_computing_publication_material 'Olex2 1.5 (Dolomanov et al., 2009)'
_computing_structure_refinement 'SHELXL 2018/3 (Sheldrick, 2015)'
_computing_structure_solution 'SHELXT 2018/2 (Sheldrick, 2018)'
_diffrn_ambient_temperature 223
_diffrn_detector 'CCD plate'
_diffrn_measured_fraction_theta_full 0.998
_diffrn_measured_fraction_theta_max 0.945
_diffrn_measurement_details
;
List of Runs (angles in degrees, time in seconds):

  # Type    Start    End  Width  t~exp~   \w     \q     \k     \f   Frames
#--------------------------------------------------------------------------
  1  \w     -7.00  18.00   0.50    5.11    --    5.30 -37.00  91.00   50
  2  \w    -68.00 -18.00   0.50    5.11    --    5.30 -37.00  91.00  100
  3  \w     30.00  56.00   0.50    5.11    --    5.30  37.00-112.00   52
  4  \w    -83.00  44.00   0.50    5.11    --    5.30 -38.00   0.00  254
  5  \w    -27.00  23.00   0.50    5.11    --   -6.10 -57.00 -90.00  100
  6  \w     -6.00  83.00   0.50    5.11    --   -6.10  57.00 -60.00  178
  7  \w    -65.00 -38.00   0.50    5.11    --   -6.10 -57.00 -90.00   54
;
_diffrn_measurement_device 'four-circle diffractometer'
_diffrn_measurement_device_type 'XtaLAB AFC12 (RINC): Kappa dual offset/far'
_diffrn_measurement_method '\w scans'
_diffrn_orient_matrix_type 'CrysAlisPro convention (1999,Acta A55,543-557)'
_diffrn_orient_matrix_UB_11 -0.0668913000
_diffrn_orient_matrix_UB_12 -0.0138125000
_diffrn_orient_matrix_UB_13 -0.0250559000
_diffrn_orient_matrix_UB_21 0.0308331000
_diffrn_orient_matrix_UB_22 0.0024792000
_diffrn_orient_matrix_UB_23 -0.0605864000
_diffrn_orient_matrix_UB_31 0.0380709000
_diffrn_orient_matrix_UB_32 -0.0261770000
_diffrn_orient_matrix_UB_33 0.0076850000
_diffrn_radiation_monochromator mirror
_diffrn_radiation_probe x-ray
_diffrn_radiation_type 'Mo K\a'
_diffrn_radiation_wavelength 0.71073
_diffrn_reflns_av_R_equivalents 0.0330
_diffrn_reflns_av_unetI/netI 0.0265
_diffrn_reflns_Laue_measured_fraction_full 0.998
_diffrn_reflns_Laue_measured_fraction_max 0.945
_diffrn_reflns_limit_h_max 10
_diffrn_reflns_limit_h_min -10
_diffrn_reflns_limit_k_max 30
_diffrn_reflns_limit_k_min -29
_diffrn_reflns_limit_l_max 13
_diffrn_reflns_limit_l_min -13
_diffrn_reflns_number 10872
_diffrn_reflns_point_group_measured_fraction_full 0.998
_diffrn_reflns_point_group_measured_fraction_max 0.945
_diffrn_reflns_theta_full 25.242
_diffrn_reflns_theta_max 27.494
_diffrn_reflns_theta_min 3.181
_diffrn_source 'micro-focus sealed X-ray tube'
_diffrn_source_type 'Rigaku (Mo) X-ray Source'
_exptl_absorpt_coefficient_mu 0.527
_exptl_absorpt_correction_T_max 1.00000
_exptl_absorpt_correction_T_min 0.11376
_exptl_absorpt_correction_type multi-scan
_exptl_absorpt_process_details
;
CrysAlisPro 1.171.39.46e (Rigaku Oxford Diffraction, 2018)
Empirical absorption correction using spherical harmonics,
 implemented in SCALE3 ABSPACK scaling algorithm.
;
_exptl_crystal_colour 'clear colourless'
_exptl_crystal_colour_lustre clear
_exptl_crystal_colour_primary colourless
_exptl_crystal_density_diffrn 1.670
_exptl_crystal_description needle
_exptl_crystal_F_000 1120
_refine_diff_density_max 0.620
_refine_diff_density_min -0.988
_refine_diff_density_rms 0.212
_refine_ls_extinction_method none
_refine_ls_goodness_of_fit_ref 1.015
_refine_ls_hydrogen_treatment constr
_refine_ls_matrix_type full
_refine_ls_number_parameters 173
_refine_ls_number_reflns 2380
_refine_ls_number_restraints 0
_refine_ls_restrained_S_all 1.015
_refine_ls_R_factor_all 0.0670
_refine_ls_R_factor_gt 0.0568
_refine_ls_shift/su_max 0.001
_refine_ls_shift/su_mean 0.000
_refine_ls_structure_factor_coef Fsqd
_refine_ls_weighting_details 'w=1/[\s^2^(Fo^2^)+(0.1005P)^2^+4.5821P] where P=(Fo^2^+2Fc^2^)/3'
_refine_ls_weighting_scheme calc
_refine_ls_wR_factor_gt 0.1538
_refine_ls_wR_factor_ref 0.1631
_reflns_Friedel_coverage 0.000
_reflns_number_gt 1981
_reflns_number_total 2380
_reflns_threshold_expression 'I > 2\s(I)'
_cod_data_source_file d3cp04561g2.cif
_cod_data_source_block 190426litfo_sl_1_4-50c
_cod_depositor_comments 'Adding full bibliography for 7247523--7247524.cif.'
_cod_database_code 7247524
_shelx_shelxl_version_number 2018/3
_shelx_space_group_comment
;
The symmetry employed for this shelxl refinement is uniquely defined
by the following loop, which should always be used as a source of
symmetry information in preference to the above space-group names.
They are only intended as comments.
;
_olex2_refinement_description
;
1. Fixed Uiso
 At 1.2 times of:
  All C(H,H) groups, All C(H,H,H,H) groups
2. Others
 Fixed Sof: S002(0.5) O1(0.666) H2AA(0.5) H2AB(0.5) H2BC(0.5) H2BD(0.5)
 H5BC(0.5) H5BD(0.5) H5AA(0.5) H5AB(0.5) C3(0.5) H3A(0.5) H3B(0.5) C1(0.5)
 H1A(0.5) H1B(0.5) S1(0.5) O3(0.33333)
3.a Secondary CH2 refined with riding coordinates:
 C2(H2AA,H2AB), C2(H2BC,H2BD), C5(H5BC,H5BD), C5(H5AA,H5AB), C6(H6A,H6B),
 C3(H3A,H3B), C1(H1A,H1B)
;
_olex2_submission_special_instructions 'No special instructions were received'
_oxdiff_exptl_absorpt_empirical_details
;
Empirical correction (ABSPACK) includes:
- Absorption correction using spherical harmonics
- Frame scaling
;
_oxdiff_exptl_absorpt_empirical_full_max 4.311
_oxdiff_exptl_absorpt_empirical_full_min 0.475

loop_
_space_group_symop_operation_xyz
'x, y, z'
'-x+1/2, y, -z'
'x+1/2, y+1/2, z+1/2'
'-x+1, y+1/2, -z+1/2'
'-x, -y, -z'
'x-1/2, -y, z'
'-x+1/2, -y+1/2, -z+1/2'
'x, -y+1/2, z+1/2'

loop_
_atom_site_label
_atom_site_type_symbol
_atom_site_fract_x
_atom_site_fract_y
_atom_site_fract_z
_atom_site_U_iso_or_equiv
_atom_site_adp_type
_atom_site_occupancy
_atom_site_site_symmetry_order
_atom_site_calc_flag
_atom_site_refinement_flags_posn
_atom_site_refinement_flags_adp
_atom_site_refinement_flags_occupancy
_atom_site_disorder_assembly
_atom_site_disorder_group
S001 S 0.44370(8) 0.56848(3) 0.35990(6) 0.0301(2) Uani 1 1 d . . . . .
S002 S -0.0269(8) 0.7208(2) 0.3267(7) 0.0308(8) Uani 0.5 1 d . . P A 1
O003 O 0.1145(2) 0.71093(9) 0.4052(2) 0.0439(5) Uani 1 1 d . . . . .
O004 O 0.6000(2) 0.57180(8) 0.4096(2) 0.0428(5) Uani 1 1 d . . . . .
O005 O 0.3641(3) 0.51720(11) 0.3839(2) 0.0576(7) Uani 1 1 d . . . . .
O006 O 0.3535(3) 0.61782(11) 0.3776(2) 0.0592(7) Uani 1 1 d . . . . .
F007 F 0.3358(3) 0.56358(13) 0.1325(2) 0.0865(9) Uani 1 1 d . . . . .
F008 F 0.5415(4) 0.61083(14) 0.1545(2) 0.0977(10) Uani 1 1 d . . . . .
F009 F 0.5539(4) 0.52292(15) 0.1620(2) 0.1082(11) Uani 1 1 d . . . . .
C00A C 0.4700(4) 0.56629(15) 0.1931(3) 0.0504(8) Uani 1 1 d . . . . .
O1 O -0.1433(10) 0.7497(5) 0.3802(8) 0.121(4) Uani 0.666 1 d . . P A 2
C2 C 0.0229(4) 0.7297(2) 0.1781(3) 0.0618(10) Uani 1 1 d . . . . .
H2AA H -0.066062 0.745365 0.131123 0.074 Uiso 0.5 1 calc R U P A 1
H2AB H 0.110034 0.756234 0.173821 0.074 Uiso 0.5 1 calc R U P A 1
H2BC H -0.067322 0.745820 0.133505 0.074 Uiso 0.5 1 calc R U P A 2
H2BD H 0.109536 0.756541 0.177299 0.074 Uiso 0.5 1 calc R U P A 2
Li3 Li 0.250000 0.6637(3) 0.500000 0.0354(14) Uani 1 2 d S T P A .
C5 C -0.0453(7) 0.6386(3) 0.1574(6) 0.1006(19) Uani 1 1 d . . . . .
H5BC H -0.145963 0.649211 0.119168 0.121 Uiso 0.5 1 calc R U P B 2
H5BD H -0.014602 0.602690 0.121041 0.121 Uiso 0.5 1 calc R U P B 2
H5AA H 0.003530 0.601501 0.161760 0.121 Uiso 0.5 1 calc R U P C 1
H5AB H -0.129434 0.637434 0.094288 0.121 Uiso 0.5 1 calc R U P C 1
C6 C 0.0669(8) 0.6790(3) 0.1250(5) 0.0971(17) Uani 1 1 d . . . . .
H6A H 0.170800 0.667854 0.156207 0.117 Uiso 1 1 calc R U . . .
H6B H 0.071100 0.682682 0.034391 0.117 Uiso 1 1 calc R U . . .
C3 C -0.0662(9) 0.6311(4) 0.2782(8) 0.063(2) Uani 0.5 1 d . . P A 2
H3A H 0.010235 0.604917 0.314611 0.075 Uiso 0.5 1 calc R U P A 2
H3B H -0.172576 0.618514 0.296369 0.075 Uiso 0.5 1 calc R U P A 2
Li1 Li 0.250000 0.4737(3) 0.500000 0.0331(13) Uani 1 2 d S T P . .
C1 C -0.1285(9) 0.6579(3) 0.3146(9) 0.058(2) Uani 0.5 1 d . . P A 1
H1A H -0.242332 0.662989 0.311600 0.070 Uiso 0.5 1 calc R U P A 1
H1B H -0.099133 0.631187 0.380118 0.070 Uiso 0.5 1 calc R U P A 1
S1 S -0.0268(8) 0.7116(3) 0.3346(7) 0.0493(16) Uani 0.5 1 d . . P A 2
O3 O -0.1152(19) 0.7688(4) 0.3549(16) 0.074(5) Uani 0.3333 1 d . . P A 1

loop_
_atom_site_aniso_label
_atom_site_aniso_U_11
_atom_site_aniso_U_22
_atom_site_aniso_U_33
_atom_site_aniso_U_23
_atom_site_aniso_U_13
_atom_site_aniso_U_12
S001 0.0258(4) 0.0367(4) 0.0279(4) 0.0044(2) 0.0017(2) 0.0022(2)
S002 0.0284(14) 0.0290(8) 0.0346(17) 0.0073(8) -0.0128(10) -0.0050(7)
O003 0.0340(11) 0.0500(12) 0.0472(12) -0.0016(9) -0.0172(9) 0.0069(9)
O004 0.0313(12) 0.0516(13) 0.0452(12) 0.0101(9) -0.0087(9) -0.0001(8)
O005 0.0601(16) 0.0652(15) 0.0473(13) 0.0120(11) -0.0004(11) -0.0268(12)
O006 0.0584(16) 0.0645(16) 0.0548(14) -0.0036(12) 0.0016(12) 0.0313(12)
F007 0.0755(17) 0.141(3) 0.0420(12) 0.0013(13) -0.0225(11) -0.0107(16)
F008 0.107(2) 0.133(3) 0.0525(13) 0.0405(15) 0.0028(14) -0.0475(19)
F009 0.131(3) 0.135(3) 0.0591(15) -0.0238(16) 0.0217(16) 0.055(2)
C00A 0.048(2) 0.069(2) 0.0342(15) 0.0048(14) 0.0022(14) -0.0004(16)
O1 0.053(4) 0.258(11) 0.051(3) -0.039(6) -0.008(3) 0.078(6)
C2 0.043(2) 0.098(3) 0.0451(19) 0.0165(19) -0.0022(15) 0.0069(19)
Li3 0.029(3) 0.037(3) 0.040(3) 0.000 -0.005(3) 0.000
C5 0.087(4) 0.103(4) 0.111(5) -0.051(4) -0.007(3) -0.008(3)
C6 0.108(5) 0.112(4) 0.072(3) 0.010(3) 0.006(3) 0.023(4)
C3 0.032(4) 0.081(6) 0.075(6) 0.044(5) -0.011(4) -0.016(4)
Li1 0.027(3) 0.035(3) 0.037(3) 0.000 0.001(2) 0.000
C1 0.035(4) 0.031(3) 0.108(7) 0.032(4) -0.043(4) -0.017(3)
S1 0.0267(16) 0.093(4) 0.0281(14) 0.000(2) -0.0020(10) 0.009(2)
O3 0.078(9) 0.033(4) 0.109(12) -0.018(4) -0.056(8) 0.028(4)

loop_
_atom_type_symbol
_atom_type_description
_atom_type_scat_dispersion_real
_atom_type_scat_dispersion_imag
_atom_type_scat_source
C C 0.0033 0.0016 'International Tables Vol C Tables 4.2.6.8 and 6.1.1.4'
H H 0.0000 0.0000 'International Tables Vol C Tables 4.2.6.8 and 6.1.1.4'
F F 0.0171 0.0103 'International Tables Vol C Tables 4.2.6.8 and 6.1.1.4'
Li Li -0.0003 0.0001 'International Tables Vol C Tables 4.2.6.8 and 6.1.1.4'
O O 0.0106 0.0060 'International Tables Vol C Tables 4.2.6.8 and 6.1.1.4'
S S 0.1246 0.1234 'International Tables Vol C Tables 4.2.6.8 and 6.1.1.4'

loop_
_geom_angle_atom_site_label_1
_geom_angle_atom_site_label_2
_geom_angle_atom_site_label_3
_geom_angle
_geom_angle_site_symmetry_1
_geom_angle_site_symmetry_3
_geom_angle_publ_flag
O004 S001 C00A 103.93(15) . . ?
O005 S001 O004 115.06(14) . . ?
O005 S001 C00A 102.83(15) . . ?
O006 S001 O004 114.03(15) . . ?
O006 S001 O005 115.27(18) . . ?
O006 S001 C00A 103.49(15) . . ?
O003 S002 C2 110.2(4) . . ?
O003 S002 C1 107.8(4) . . ?
C2 S002 C1 100.0(5) . . ?
O3 S002 O003 116.2(8) . . ?
O3 S002 C2 104.3(8) . . ?
O3 S002 C1 116.9(8) . . ?
S002 O003 Li3 152.1(3) . . ?
S1 O003 Li3 143.2(3) . . ?
S001 O004 Li1 139.76(19) . 5_666 ?
S001 O005 Li1 146.9(2) . . ?
S001 O006 Li3 144.5(2) . . ?
F007 C00A S001 111.8(2) . . ?
F008 C00A S001 111.1(3) . . ?
F008 C00A F007 107.1(3) . . ?
F008 C00A F009 107.8(3) . . ?
F009 C00A S001 110.7(2) . . ?
F009 C00A F007 108.2(3) . . ?
S002 C2 H2AA 109.5 . . ?
S002 C2 H2AB 109.5 . . ?
H2AA C2 H2AB 108.1 . . ?
H2BC C2 H2BD 108.9 . . ?
C6 C2 S002 110.8(4) . . ?
C6 C2 H2AA 109.5 . . ?
C6 C2 H2AB 109.5 . . ?
C6 C2 H2BC 110.9 . . ?
C6 C2 H2BD 110.9 . . ?
C6 C2 S1 104.2(4) . . ?
S1 C2 H2BC 110.9 . . ?
S1 C2 H2BD 110.9 . . ?
O003 Li3 O003 107.2(3) . 2_556 ?
O003 Li3 O006 104.61(10) . . ?
O003 Li3 O006 114.83(11) 2_556 . ?
O003 Li3 O006 104.61(10) 2_556 2_556 ?
O003 Li3 O006 114.83(11) . 2_556 ?
O006 Li3 O006 111.1(4) . 2_556 ?
H5BC C5 H5BD 107.4 . . ?
H5AA C5 H5AB 108.3 . . ?
C6 C5 H5BC 108.3 . . ?
C6 C5 H5BD 108.3 . . ?
C6 C5 H5AA 110.0 . . ?
C6 C5 H5AB 110.0 . . ?
C6 C5 C1 108.7(4) . . ?
C3 C5 H5BC 108.3 . . ?
C3 C5 H5BD 108.3 . . ?
C3 C5 C6 116.0(6) . . ?
C1 C5 H5AA 110.0 . . ?
C1 C5 H5AB 110.0 . . ?
C2 C6 C5 107.8(5) . . ?
C2 C6 H6A 110.2 . . ?
C2 C6 H6B 110.2 . . ?
C5 C6 H6A 110.2 . . ?
C5 C6 H6B 110.2 . . ?
H6A C6 H6B 108.5 . . ?
C5 C3 H3A 112.2 . . ?
C5 C3 H3B 112.2 . . ?
C5 C3 S1 98.0(6) . . ?
H3A C3 H3B 109.8 . . ?
S1 C3 H3A 112.2 . . ?
S1 C3 H3B 112.2 . . ?
O004 Li1 O004 111.4(3) 6_565 5_666 ?
O005 Li1 O004 107.14(10) . 5_666 ?
O005 Li1 O004 108.66(10) 2_556 5_666 ?
O005 Li1 O004 108.66(10) . 6_565 ?
O005 Li1 O004 107.14(10) 2_556 6_565 ?
O005 Li1 O005 113.9(4) 2_556 . ?
S002 C1 C5 94.7(5) . . ?
S002 C1 H1A 112.8 . . ?
S002 C1 H1B 112.8 . . ?
C5 C1 H1A 112.8 . . ?
C5 C1 H1B 112.8 . . ?
H1A C1 H1B 110.2 . . ?
O003 S1 O1 114.3(6) . . ?
O003 S1 C2 107.0(4) . . ?
O003 S1 C3 106.4(4) . . ?
O1 S1 C2 110.1(6) . . ?
O1 S1 C3 125.8(6) . . ?
C2 S1 C3 89.3(4) . . ?

loop_
_geom_bond_atom_site_label_1
_geom_bond_atom_site_label_2
_geom_bond_distance
_geom_bond_site_symmetry_2
_geom_bond_publ_flag
S001 O004 1.432(2) . ?
S001 O005 1.427(2) . ?
S001 O006 1.424(2) . ?
S001 C00A 1.813(3) . ?
S002 O003 1.480(7) . ?
S002 C2 1.675(8) . ?
S002 C1 1.740(8) . ?
S002 O3 1.410(13) . ?
O003 Li3 1.900(4) . ?
O003 S1 1.415(8) . ?
O004 Li1 1.930(4) 5_666 ?
O005 Li1 1.906(4) . ?
O006 Li3 1.939(4) . ?
F007 C00A 1.309(4) . ?
F008 C00A 1.299(4) . ?
F009 C00A 1.307(4) . ?
O1 S1 1.442(10) . ?
C2 H2AA 0.9800 . ?
C2 H2AB 0.9800 . ?
C2 H2BC 0.9800 . ?
C2 H2BD 0.9800 . ?
C2 C6 1.394(7) . ?
C2 S1 1.796(8) . ?
C5 H5BC 0.9800 . ?
C5 H5BD 0.9800 . ?
C5 H5AA 0.9800 . ?
C5 H5AB 0.9800 . ?
C5 C6 1.409(8) . ?
C5 C3 1.328(10) . ?
C5 C1 1.903(12) . ?
C6 H6A 0.9800 . ?
C6 H6B 0.9800 . ?
C3 H3A 0.9800 . ?
C3 H3B 0.9800 . ?
C3 S1 2.045(12) . ?
C1 H1A 0.9800 . ?
C1 H1B 0.9800 . ?

loop_
_geom_torsion_atom_site_label_1
_geom_torsion_atom_site_label_2
_geom_torsion_atom_site_label_3
_geom_torsion_atom_site_label_4
_geom_torsion
_geom_torsion_site_symmetry_1
_geom_torsion_site_symmetry_2
_geom_torsion_site_symmetry_3
_geom_torsion_site_symmetry_4
_geom_torsion_publ_flag
S002 C2 C6 C5 46.1(6) . . . . ?
O003 S002 C2 C6 73.4(5) . . . . ?
O003 S002 C1 C5 -97.8(5) . . . . ?
O004 S001 O005 Li1 80.1(4) . . . . ?
O004 S001 O006 Li3 -69.8(4) . . . . ?
O004 S001 C00A F007 -179.5(2) . . . . ?
O004 S001 C00A F008 -60.0(3) . . . . ?
O004 S001 C00A F009 59.7(3) . . . . ?
O005 S001 O004 Li1 2.5(3) . . . 5_666 ?
O005 S001 O006 Li3 66.6(4) . . . . ?
O005 S001 C00A F007 60.2(3) . . . . ?
O005 S001 C00A F008 179.8(3) . . . . ?
O005 S001 C00A F009 -60.5(3) . . . . ?
O006 S001 O004 Li1 138.9(2) . . . 5_666 ?
O006 S001 O005 Li1 -55.8(4) . . . . ?
O006 S001 C00A F007 -60.1(3) . . . . ?
O006 S001 C00A F008 59.4(3) . . . . ?
O006 S001 C00A F009 179.1(3) . . . . ?
C00A S001 O004 Li1 -109.2(3) . . . 5_666 ?
C00A S001 O005 Li1 -167.6(3) . . . . ?
C00A S001 O006 Li3 178.0(4) . . . . ?
C2 S002 O003 Li3 -105.8(6) . . . . ?
C2 S002 C1 C5 17.3(5) . . . . ?
Li3 O003 S1 O1 120.8(7) . . . . ?
Li3 O003 S1 C2 -117.0(4) . . . . ?
Li3 O003 S1 C3 -22.5(7) . . . . ?
C6 C2 S1 O003 84.1(5) . . . . ?
C6 C2 S1 O1 -151.1(6) . . . . ?
C6 C2 S1 C3 -22.9(5) . . . . ?
C6 C5 C3 S1 33.5(8) . . . . ?
C3 C5 C6 C2 -57.5(8) . . . . ?
C1 S002 O003 Li3 2.4(10) . . . . ?
C1 S002 C2 C6 -39.9(6) . . . . ?
C1 C5 C6 C2 -30.1(6) . . . . ?
S1 C2 C6 C5 45.7(6) . . . . ?
O3 S002 O003 Li3 135.8(9) . . . . ?
O3 S002 C2 C6 -161.2(8) . . . . ?
O3 S002 C1 C5 129.1(9) . . . . ?
